data_7103821
loop_
_publ_author_name
'Ingleson, Michael J.'
'Clarke, Adam'
'Mahon, Mary F.'
'Rourke, Jonathan P.'
'Weller, Andrew S.'

_publ_section_title
;
 [Cp~2~ZrMe(12-\m-Me-1-closo-CB~11~HMe~10~)]: a transition metal complex
 of a highly-methylated carborane anion
;
_journal_coden_ASTM CHCOFS
_journal_issue 15
_journal_name_full
;
 Chemical Communications (Cambridge, United Kingdom)
;
_journal_page_first 1930
_journal_page_last 1931
_journal_paper_doi 10.1039/b304568d
_journal_year 2003
_chemical_formula_sum 'C29 H52 B11 F Zr'
_chemical_formula_weight 629.84
_chemical_name_common 'compound 2'
_space_group_IT_number 14
_symmetry_cell_setting monoclinic
_symmetry_space_group_name_Hall '-P 2ybc'
_symmetry_space_group_name_H-M 'P 1 21/c 1'
_atom_sites_solution_hydrogens geom
_atom_sites_solution_primary direct
_atom_sites_solution_secondary difmap
_audit_creation_method SHELXL-97
_cell_angle_alpha 90.00
_cell_angle_beta 97.5470(10)
_cell_angle_gamma 90.00
_cell_formula_units_Z 4
_cell_length_a 10.39300(10)
_cell_length_b 23.4150(2)
_cell_length_c 14.40700(10)
_cell_measurement_reflns_used 25
_cell_measurement_temperature 150(2)
_cell_measurement_theta_max 18
_cell_measurement_theta_min 12
_cell_volume 3475.60(5)
_computing_data_reduction 'Denzo and Scalepack (otwinowski & Minor, 1997'
_computing_molecular_graphics 'ORTEX (P.McArdle, 1995)'
_computing_publication_material 'SHELXL-97/2 (Sheldrick,1997)'
_computing_structure_refinement 'SHELXL-97 (Sheldrick, 1997)'
_computing_structure_solution 'SHELXS-97 (Sheldrick, 1990)'
_diffrn_ambient_temperature 150(2)
_diffrn_measured_fraction_theta_full 0.994
_diffrn_measured_fraction_theta_max 0.994
_diffrn_measurement_device_type KappaCCD
_diffrn_measurement_method KappaCCD
_diffrn_radiation_monochromator graphite
_diffrn_radiation_source 'fine-focus sealed tube'
_diffrn_radiation_type MoK\a
_diffrn_radiation_wavelength 0.71073
_diffrn_reflns_av_R_equivalents 0.0660
_diffrn_reflns_av_sigmaI/netI 0.0346
_diffrn_reflns_limit_h_max 15
_diffrn_reflns_limit_h_min -15
_diffrn_reflns_limit_k_max 35
_diffrn_reflns_limit_k_min -35
_diffrn_reflns_limit_l_max 22
_diffrn_reflns_limit_l_min -22
_diffrn_reflns_number 85153
_diffrn_reflns_theta_full 32.96
_diffrn_reflns_theta_max 32.96
_diffrn_reflns_theta_min 3.67
_exptl_absorpt_coefficient_mu 0.341
_exptl_absorpt_correction_T_max 0.97
_exptl_absorpt_correction_T_min 0.72
_exptl_absorpt_correction_type multi-scan
_exptl_crystal_colour Pale_yellow
_exptl_crystal_density_diffrn 1.204
_exptl_crystal_density_method 'not measured'
_exptl_crystal_description Block
_exptl_crystal_F_000 1320
_exptl_crystal_size_max 0.50
_exptl_crystal_size_mid 0.40
_exptl_crystal_size_min 0.30
_refine_diff_density_max 0.362
_refine_diff_density_min -0.659
_refine_diff_density_rms 0.061
_refine_ls_extinction_method none
_refine_ls_goodness_of_fit_ref 1.038
_refine_ls_hydrogen_treatment mixed
_refine_ls_matrix_type full
_refine_ls_number_parameters 439
_refine_ls_number_reflns 12960
_refine_ls_number_restraints 0
_refine_ls_restrained_S_all 1.038
_refine_ls_R_factor_all 0.0522
_refine_ls_R_factor_gt 0.0361
_refine_ls_shift/su_max 0.207
_refine_ls_shift/su_mean 0.003
_refine_ls_structure_factor_coef Fsqd
_refine_ls_weighting_details
; calc
[1.00000+0.00000exp(0.00(sin\q/\l)^2^)]/
[\s^2^(Fo^2^)+0.0000+1.3419*P+(0.0445P)^2^+0.0000sin\q/\l]
where P = 0.00000Fo^2^ + 1.00000Fc^2^
;
_refine_ls_weighting_scheme calc
_refine_ls_wR_factor_gt 0.0899
_refine_ls_wR_factor_ref 0.0979
_reflns_number_gt 10333
_reflns_number_total 12960
_reflns_threshold_expression >2sigma(I)
_cod_data_source_file b304568d.txt
_cod_data_source_block compound2
_cod_depositor_comments
;
The following automatic conversions were performed:
'_symmetry_cell_setting' value 'Monoclinic' changed to 'monoclinic'
according to '/home/saulius/struct/CIF-dictionaries/cif_core.dic'
dictionary named 'cif_core.dic' version 2.4.1 from
2010-06-29.

'_exptl_absorpt_correction_type' value 'Multi-Scan' changed
to 'multi-scan' according to
'/home/saulius/struct/CIF-dictionaries/cif_core.dic' dictionary named
'cif_core.dic' version 2.4.1 from 2010-06-29.

Automatic conversion script
Id: cif_fix_enum 1527 2010-12-29 10:47:43Z saulius 
;
_cod_original_sg_symbol_H-M P21/c
_cod_database_code 7103821

loop_
_symmetry_equiv_pos_as_xyz
'x, y, z'
'-x, y+1/2, -z+1/2'
'-x, -y, -z'
'x, -y-1/2, z-1/2'

loop_
_atom_site_label
_atom_site_type_symbol
_atom_site_fract_x
_atom_site_fract_y
_atom_site_fract_z
_atom_site_U_iso_or_equiv
_atom_site_adp_type
_atom_site_occupancy
_atom_site_symmetry_multiplicity
_atom_site_calc_flag
_atom_site_refinement_flags
_atom_site_disorder_assembly
_atom_site_disorder_group
Zr1 Zr 0.466867(12) 0.321390(5) 0.364926(8) 0.02220(4) Uani 1 1 d . . .
C1 C 0.87721(13) 0.06944(6) 0.45618(10) 0.0266(3) Uani 1 1 d . . .
H1 H 0.9365 0.0301 0.4742 0.032 Uiso 1 1 calc R . .
C2 C 0.71048(18) 0.03534(7) 0.59037(13) 0.0394(4) Uani 1 1 d . . .
H2A H 0.7487 -0.0019 0.5794 0.059 Uiso 1 1 calc R . .
H2B H 0.6160 0.0316 0.5859 0.059 Uiso 1 1 calc R . .
H2C H 0.7451 0.0491 0.6529 0.059 Uiso 1 1 calc R . .
B2 B 0.74571(14) 0.07965(6) 0.51371(11) 0.0247(3) Uani 1 1 d . . .
C3 C 0.67617(19) -0.00207(7) 0.36129(15) 0.0465(4) Uani 1 1 d . . .
H3A H 0.6798 -0.0070 0.2941 0.070 Uiso 1 1 calc R . .
H3B H 0.5863 -0.0062 0.3739 0.070 Uiso 1 1 calc R . .
H3C H 0.7305 -0.0311 0.3963 0.070 Uiso 1 1 calc R . .
B3 B 0.72826(16) 0.06001(6) 0.39302(12) 0.0282(3) Uani 1 1 d . . .
C4 C 0.9253(2) 0.05577(9) 0.26616(15) 0.0557(5) Uani 1 1 d . . .
H4A H 1.0101 0.0414 0.2941 0.084 Uiso 1 1 calc R . .
H4B H 0.9364 0.0807 0.2132 0.084 Uiso 1 1 calc R . .
H4C H 0.8691 0.0236 0.2442 0.084 Uiso 1 1 calc R . .
B4 B 0.86069(17) 0.09090(7) 0.34227(12) 0.0318(3) Uani 1 1 d . . .
C5 C 1.11368(16) 0.12984(9) 0.43674(17) 0.0522(5) Uani 1 1 d . . .
H5A H 1.1499 0.0967 0.4728 0.078 Uiso 1 1 calc R . .
H5B H 1.1488 0.1650 0.4671 0.078 Uiso 1 1 calc R . .
H5C H 1.1370 0.1279 0.3731 0.078 Uiso 1 1 calc R . .
B5 B 0.95991(15) 0.12968(7) 0.43234(13) 0.0306(3) Uani 1 1 d . . .
C6 C 0.97767(19) 0.11674(9) 0.63603(13) 0.0479(4) Uani 1 1 d . . .
H6A H 0.9231 0.1115 0.6859 0.072 Uiso 1 1 calc R . .
H6B H 1.0300 0.1514 0.6482 0.072 Uiso 1 1 calc R . .
H6C H 1.0351 0.0837 0.6343 0.072 Uiso 1 1 calc R . .
B6 B 0.88786(15) 0.12262(7) 0.53792(11) 0.0269(3) Uani 1 1 d . . .
C7 C 0.47958(14) 0.11070(7) 0.43093(14) 0.0400(4) Uani 1 1 d . . .
H7A H 0.4390 0.0980 0.3691 0.060 Uiso 1 1 calc R . .
H7B H 0.4439 0.1479 0.4454 0.060 Uiso 1 1 calc R . .
H7C H 0.4619 0.0828 0.4784 0.060 Uiso 1 1 calc R . .
B7 B 0.63316(14) 0.11623(6) 0.43076(11) 0.0242(3) Uani 1 1 d . . .
C8 C 0.6195(2) 0.12338(10) 0.22323(13) 0.0527(5) Uani 1 1 d . . .
H8A H 0.5271 0.1246 0.2306 0.079 Uiso 1 1 calc R . .
H8B H 0.6375 0.0886 0.1893 0.079 Uiso 1 1 calc R . .
H8C H 0.6417 0.1569 0.1879 0.079 Uiso 1 1 calc R . .
B8 B 0.70487(16) 0.12333(7) 0.32450(11) 0.0292(3) Uani 1 1 d . . .
C9 C 0.8987(2) 0.20694(9) 0.27140(14) 0.0499(5) Uani 1 1 d . . .
H9A H 0.8486 0.1991 0.2103 0.075 Uiso 1 1 calc R . .
H9B H 0.9908 0.1994 0.2684 0.075 Uiso 1 1 calc R . .
H9C H 0.8873 0.2470 0.2882 0.075 Uiso 1 1 calc R . .
B9 B 0.84870(16) 0.16655(7) 0.34882(12) 0.0293(3) Uani 1 1 d . . .
C10 C 0.92984(17) 0.24543(7) 0.50729(15) 0.0437(4) Uani 1 1 d . . .
H10A H 1.0085 0.2378 0.5509 0.066 Uiso 1 1 calc R . .
H10B H 0.8681 0.2671 0.5394 0.066 Uiso 1 1 calc R . .
H10C H 0.9524 0.2677 0.4541 0.066 Uiso 1 1 calc R . .
B10 B 0.86549(14) 0.18627(6) 0.47042(12) 0.0261(3) Uani 1 1 d . . .
C11 C 0.67165(18) 0.18510(7) 0.60506(11) 0.0359(3) Uani 1 1 d . . .
H11A H 0.7233 0.1750 0.6647 0.054 Uiso 1 1 calc R . .
H11B H 0.5821 0.1720 0.6052 0.054 Uiso 1 1 calc R . .
H11C H 0.6723 0.2266 0.5968 0.054 Uiso 1 1 calc R . .
B11 B 0.73251(14) 0.15512(6) 0.52072(10) 0.0221(2) Uani 1 1 d . . .
C12 C 0.62040(15) 0.23782(6) 0.38143(12) 0.0300(3) Uani 1 1 d . . .
B12 B 0.70926(14) 0.18120(6) 0.40374(10) 0.0218(2) Uani 1 1 d . . .
C13 C 0.40174(16) 0.29938(7) 0.50431(11) 0.0350(3) Uani 1 1 d . . .
H13A H 0.3361 0.3269 0.5185 0.053 Uiso 1 1 calc R . .
H13B H 0.4764 0.3008 0.5535 0.053 Uiso 1 1 calc R . .
H13C H 0.3645 0.2609 0.5013 0.053 Uiso 1 1 calc R . .
C14 C 0.33670(19) 0.33210(9) 0.20945(12) 0.0464(4) Uani 1 1 d . . .
H14 H 0.3698 0.3563 0.1652 0.056 Uiso 1 1 calc R . .
C16 C 0.35912(17) 0.27371(9) 0.21965(12) 0.0441(4) Uani 1 1 d . . .
H16 H 0.4099 0.2510 0.1836 0.053 Uiso 1 1 calc R . .
C17 C 0.29321(17) 0.25416(8) 0.29296(14) 0.0445(4) Uani 1 1 d . . .
H17 H 0.2921 0.2161 0.3157 0.053 Uiso 1 1 calc R . .
C18 C 0.22958(16) 0.30130(10) 0.32602(14) 0.0480(4) Uani 1 1 d . . .
H18 H 0.1764 0.3007 0.3749 0.058 Uiso 1 1 calc R . .
C19 C 0.25758(17) 0.34907(9) 0.27515(14) 0.0478(5) Uani 1 1 d . . .
H19 H 0.2278 0.3868 0.2838 0.057 Uiso 1 1 calc R . .
C20 C 0.64935(16) 0.37809(7) 0.45544(12) 0.0364(3) Uani 1 1 d . . .
H20 H 0.7058 0.3599 0.5037 0.044 Uiso 1 1 calc R . .
C21 C 0.53314(17) 0.40680(7) 0.46655(11) 0.0365(3) Uani 1 1 d . . .
H21 H 0.4976 0.4116 0.5235 0.044 Uiso 1 1 calc R . .
C22 C 0.47918(17) 0.42705(7) 0.37792(12) 0.0372(3) Uani 1 1 d . . .
H22 H 0.4003 0.4478 0.3645 0.045 Uiso 1 1 calc R . .
C23 C 0.56252(17) 0.41124(7) 0.31226(12) 0.0368(3) Uani 1 1 d . . .
H23 H 0.5499 0.4195 0.2472 0.044 Uiso 1 1 calc R . .
C24 C 0.66712(16) 0.38116(7) 0.36038(13) 0.0370(3) Uani 1 1 d . . .
H24 H 0.7380 0.3655 0.3335 0.044 Uiso 1 1 calc R . .
F101 F -0.0258(4) 0.12023(19) -0.0788(3) 0.1077(13) Uani 0.50 1 d P A 1
C101 C 0.0422(7) 0.0998(3) -0.0339(4) 0.0574(15) Uani 0.50 1 d PG A 1
C102 C 0.0967(6) 0.1167(2) 0.0551(4) 0.0421(12) Uani 0.50 1 d PG A 1
H102 H 0.0688 0.1510 0.0814 0.050 Uiso 0.50 1 calc PR A 1
C103 C 0.1922(4) 0.08343(19) 0.1056(3) 0.0504(12) Uani 0.50 1 d PG A 1
H103 H 0.2295 0.0950 0.1665 0.060 Uiso 0.50 1 calc PR A 1
C104 C 0.2331(4) 0.03321(19) 0.0672(3) 0.0537(15) Uani 0.50 1 d PG A 1
H104 H 0.2983 0.0105 0.1017 0.064 Uiso 0.50 1 calc PR A 1
C105 C 0.1785(5) 0.01627(19) -0.0218(3) 0.0661(17) Uani 0.50 1 d PG A 1
H105 H 0.2065 -0.0180 -0.0481 0.079 Uiso 0.50 1 calc PR A 1
C106 C 0.0831(6) 0.0496(2) -0.0724(3) 0.0606(14) Uani 0.50 1 d PG A 1
H106 H 0.0458 0.0380 -0.1332 0.073 Uiso 0.50 1 calc PR A 1
C201 C 0.2049(3) 0.09466(16) 0.1406(3) 0.086(2) Uani 0.50 1 d PG B 2
C202 C 0.1086(6) 0.1212(2) 0.0794(4) 0.0541(16) Uani 0.50 1 d PG B 2
H202 H 0.0694 0.1553 0.0976 0.065 Uiso 0.50 1 calc PR B 2
C203 C 0.0697(7) 0.0977(3) -0.0084(4) 0.0655(19) Uani 0.50 1 d PG B 2
H203 H 0.0039 0.1158 -0.0502 0.079 Uiso 0.50 1 calc PR B 2
C204 C 0.1271(7) 0.0477(3) -0.0350(3) 0.095(3) Uani 0.50 1 d PG B 2
H204 H 0.1005 0.0317 -0.0950 0.115 Uiso 0.50 1 calc PR B 2
C205 C 0.2234(6) 0.0212(2) 0.0262(4) 0.111(5) Uani 0.50 1 d PG B 2
H205 H 0.2626 -0.0129 0.0080 0.133 Uiso 0.50 1 calc PR B 2
C206 C 0.2623(5) 0.04469(17) 0.1140(4) 0.109(4) Uani 0.50 1 d PG B 2
H206 H 0.3281 0.0266 0.1558 0.131 Uiso 0.50 1 calc PR B 2
H12A H 0.545(2) 0.2260(10) 0.3854(16) 0.058(7) Uiso 1 1 d . . .
H12B H 0.642(2) 0.2658(10) 0.4310(17) 0.057(6) Uiso 1 1 d . . .
H12C H 0.633(2) 0.2561(9) 0.3215(15) 0.045(5) Uiso 1 1 d . . .
F201 F 0.2474(4) 0.1046(2) 0.1951(3) 0.1046(14) Uani 0.50 1 d PG B 2

loop_
_atom_site_aniso_label
_atom_site_aniso_U_11
_atom_site_aniso_U_22
_atom_site_aniso_U_33
_atom_site_aniso_U_23
_atom_site_aniso_U_13
_atom_site_aniso_U_12
Zr1 0.02154(6) 0.02535(6) 0.01923(6) 0.00259(4) 0.00083(4) 0.00632(4)
C1 0.0239(6) 0.0233(6) 0.0319(7) 0.0032(5) 0.0014(5) 0.0051(4)
C2 0.0468(9) 0.0275(7) 0.0456(9) 0.0114(6) 0.0125(7) 0.0003(6)
B2 0.0239(6) 0.0203(6) 0.0291(7) 0.0026(5) 0.0014(5) -0.0008(5)
C3 0.0515(10) 0.0284(7) 0.0572(11) -0.0156(7) -0.0018(8) -0.0032(7)
B3 0.0294(7) 0.0228(6) 0.0309(8) -0.0062(5) -0.0015(6) 0.0006(5)
C4 0.0727(14) 0.0510(11) 0.0488(11) -0.0019(9) 0.0283(10) 0.0227(10)
B4 0.0338(8) 0.0320(7) 0.0306(8) 0.0015(6) 0.0075(6) 0.0098(6)
C5 0.0212(7) 0.0522(10) 0.0844(15) 0.0150(10) 0.0119(8) 0.0047(7)
B5 0.0199(6) 0.0289(7) 0.0431(9) 0.0076(6) 0.0048(6) 0.0031(5)
C6 0.0443(9) 0.0495(10) 0.0428(10) 0.0048(8) -0.0206(8) 0.0015(8)
B6 0.0235(6) 0.0264(7) 0.0282(7) 0.0032(5) -0.0057(5) -0.0002(5)
C7 0.0208(6) 0.0363(8) 0.0614(11) 0.0006(7) 0.0002(6) -0.0048(5)
B7 0.0191(6) 0.0224(6) 0.0299(7) -0.0013(5) -0.0016(5) -0.0006(5)
C8 0.0624(12) 0.0623(12) 0.0280(8) -0.0052(8) -0.0139(8) 0.0140(10)
B8 0.0315(7) 0.0324(7) 0.0223(7) -0.0023(6) -0.0021(6) 0.0067(6)
C9 0.0520(10) 0.0494(10) 0.0532(11) 0.0231(9) 0.0255(9) 0.0114(8)
B9 0.0283(7) 0.0299(7) 0.0310(8) 0.0082(6) 0.0090(6) 0.0063(6)
C10 0.0367(8) 0.0304(7) 0.0625(12) -0.0024(7) 0.0004(8) -0.0118(6)
B10 0.0205(6) 0.0227(6) 0.0343(8) 0.0027(5) 0.0003(5) -0.0027(5)
C11 0.0486(9) 0.0323(7) 0.0283(7) -0.0037(5) 0.0106(6) 0.0025(6)
B11 0.0236(6) 0.0199(6) 0.0220(6) 0.0002(5) 0.0000(5) -0.0008(5)
C12 0.0282(7) 0.0270(6) 0.0347(8) 0.0062(5) 0.0042(6) 0.0089(5)
B12 0.0207(6) 0.0214(6) 0.0230(6) 0.0037(5) 0.0011(5) 0.0030(5)
C13 0.0359(7) 0.0435(8) 0.0264(7) 0.0045(6) 0.0070(6) 0.0050(6)
C14 0.0442(9) 0.0617(11) 0.0284(8) 0.0102(7) -0.0133(7) -0.0041(8)
C16 0.0349(8) 0.0641(11) 0.0310(8) -0.0193(8) -0.0046(6) 0.0046(7)
C17 0.0379(8) 0.0433(9) 0.0480(10) -0.0004(8) -0.0100(7) -0.0080(7)
C18 0.0211(6) 0.0810(13) 0.0410(9) -0.0098(9) 0.0005(6) -0.0004(8)
C19 0.0337(8) 0.0527(10) 0.0509(11) -0.0040(8) -0.0180(7) 0.0162(7)
C20 0.0360(7) 0.0347(7) 0.0351(8) -0.0024(6) -0.0077(6) 0.0004(6)
C21 0.0461(9) 0.0328(7) 0.0302(7) -0.0064(6) 0.0033(6) 0.0019(6)
C22 0.0439(9) 0.0256(6) 0.0410(9) 0.0011(6) 0.0009(7) 0.0072(6)
C23 0.0467(9) 0.0319(7) 0.0317(8) 0.0063(6) 0.0047(6) -0.0037(6)
C24 0.0310(7) 0.0365(8) 0.0441(9) -0.0036(6) 0.0073(6) -0.0040(6)
F101 0.091(3) 0.106(3) 0.119(3) 0.003(3) -0.012(2) 0.000(2)
C101 0.050(3) 0.051(3) 0.072(4) -0.002(3) 0.009(3) -0.007(2)
C102 0.044(2) 0.035(2) 0.046(3) -0.0008(18) 0.004(2) 0.0030(18)
C103 0.038(2) 0.066(3) 0.046(3) 0.015(2) 0.0012(18) -0.0070(19)
C104 0.046(3) 0.039(2) 0.076(4) 0.017(3) 0.008(2) 0.016(2)
C105 0.072(4) 0.047(3) 0.082(4) 0.009(3) 0.024(3) 0.005(3)
C106 0.070(4) 0.047(3) 0.066(4) -0.007(2) 0.015(3) -0.012(2)
C201 0.083(5) 0.094(5) 0.080(6) 0.021(5) 0.011(4) -0.029(4)
C202 0.051(3) 0.047(3) 0.069(4) -0.001(3) 0.028(3) 0.002(2)
C203 0.055(4) 0.068(4) 0.076(5) 0.027(4) 0.015(3) -0.008(3)
C204 0.125(8) 0.068(5) 0.107(7) -0.024(5) 0.065(6) -0.034(5)
C205 0.114(8) 0.035(3) 0.203(13) -0.008(5) 0.091(8) 0.011(4)
C206 0.056(4) 0.070(4) 0.206(12) 0.069(6) 0.039(5) 0.015(3)
F201 0.084(3) 0.137(4) 0.086(3) 0.016(3) -0.014(2) -0.015(2)

loop_
_atom_type_symbol
_atom_type_description
_atom_type_scat_dispersion_real
_atom_type_scat_dispersion_imag
_atom_type_scat_source
C C 0.0033 0.0016 'International Tables Vol C Tables 4.2.6.8 and 6.1.1.4'
H H 0.0000 0.0000 'International Tables Vol C Tables 4.2.6.8 and 6.1.1.4'
B B 0.0013 0.0007 'International Tables Vol C Tables 4.2.6.8 and 6.1.1.4'
Zr Zr -2.9673 0.5597 'International Tables Vol C Tables 4.2.6.8 and 6.1.1.4'
F F 0.0171 0.0103 'International Tables Vol C Tables 4.2.6.8 and 6.1.1.4'

loop_
_geom_angle_atom_site_label_1
_geom_angle_atom_site_label_2
_geom_angle_atom_site_label_3
_geom_angle
_geom_angle_site_symmetry_1
_geom_angle_site_symmetry_3
_geom_angle_publ_flag
C13 Zr1 H12B 79.6(6) . . ?
C13 Zr1 H12A 79.3(6) . . ?
H12B Zr1 H12A 36.1(7) . . ?
C13 Zr1 H12C 112.8(5) . . ?
H12B Zr1 H12C 38.5(7) . . ?
H12A Zr1 H12C 37.4(7) . . ?
C13 Zr1 C19 100.33(7) . . ?
H12B Zr1 C19 161.1(6) . . ?
H12A Zr1 C19 125.1(6) . . ?
H12C Zr1 C19 129.3(5) . . ?
C13 Zr1 C14 129.47(7) . . ?
H12B Zr1 C14 136.9(6) . . ?
H12A Zr1 C14 110.2(6) . . ?
H12C Zr1 C14 98.8(5) . . ?
C19 Zr1 C14 32.71(7) . . ?
C13 Zr1 C22 100.29(6) . . ?
H12B Zr1 C22 119.6(6) . . ?
H12A Zr1 C22 155.7(6) . . ?
H12C Zr1 C22 127.6(5) . . ?
C19 Zr1 C22 79.10(6) . . ?
C14 Zr1 C22 89.07(6) . . ?
C13 Zr1 C23 129.93(6) . . ?
H12B Zr1 C23 105.9(6) . . ?
H12A Zr1 C23 133.4(6) . . ?
H12C Zr1 C23 97.2(5) . . ?
C19 Zr1 C23 88.74(7) . . ?
C14 Zr1 C23 80.27(6) . . ?
C22 Zr1 C23 33.03(6) . . ?
C13 Zr1 C18 75.81(6) . . ?
H12B Zr1 C18 132.8(6) . . ?
H12A Zr1 C18 99.3(6) . . ?
H12C Zr1 C18 122.3(5) . . ?
C19 Zr1 C18 32.46(7) . . ?
C14 Zr1 C18 53.84(7) . . ?
C22 Zr1 C18 104.11(7) . . ?
C23 Zr1 C18 120.83(7) . . ?
C13 Zr1 C16 119.19(7) . . ?
H12B Zr1 C16 109.3(6) . . ?
H12A Zr1 C16 78.1(6) . . ?
H12C Zr1 C16 76.2(5) . . ?
C19 Zr1 C16 53.98(6) . . ?
C14 Zr1 C16 32.47(6) . . ?
C22 Zr1 C16 121.36(6) . . ?
C23 Zr1 C16 105.96(6) . . ?
C18 Zr1 C16 53.77(6) . . ?
C13 Zr1 C17 86.63(7) . . ?
H12B Zr1 C17 107.3(6) . . ?
H12A Zr1 C17 71.3(6) . . ?
H12C Zr1 C17 89.8(5) . . ?
C19 Zr1 C17 54.01(6) . . ?
C14 Zr1 C17 54.00(7) . . ?
C22 Zr1 C17 133.01(6) . . ?
C23 Zr1 C17 134.26(6) . . ?
C18 Zr1 C17 32.47(7) . . ?
C16 Zr1 C17 32.61(7) . . ?
C13 Zr1 C24 119.67(6) . . ?
H12B Zr1 C24 73.6(6) . . ?
H12A Zr1 C24 104.7(6) . . ?
H12C Zr1 C24 74.1(5) . . ?
C19 Zr1 C24 121.04(7) . . ?
C14 Zr1 C24 106.02(6) . . ?
C22 Zr1 C24 54.07(6) . . ?
C23 Zr1 C24 32.50(6) . . ?
C18 Zr1 C24 153.32(7) . . ?
C16 Zr1 C24 120.47(6) . . ?
C17 Zr1 C24 152.77(6) . . ?
B4 C1 B3 63.52(10) . . ?
B4 C1 B2 116.17(11) . . ?
B3 C1 B2 63.12(9) . . ?
B4 C1 B6 116.02(11) . . ?
B3 C1 B6 115.78(10) . . ?
B2 C1 B6 63.01(9) . . ?
B4 C1 B5 63.44(10) . . ?
B3 C1 B5 116.42(11) . . ?
B2 C1 B5 115.98(11) . . ?
B6 C1 B5 63.14(10) . . ?
C2 B2 C1 121.17(12) . . ?
C2 B2 B11 125.60(13) . . ?
C1 B2 B11 103.88(10) . . ?
C2 B2 B7 126.08(12) . . ?
C1 B2 B7 103.84(11) . . ?
B11 B2 B7 60.67(8) . . ?
C2 B2 B6 119.46(12) . . ?
C1 B2 B6 58.54(9) . . ?
B11 B2 B6 59.73(8) . . ?
B7 B2 B6 108.33(10) . . ?
C2 B2 B3 120.31(12) . . ?
C1 B2 B3 58.39(9) . . ?
B11 B2 B3 108.23(10) . . ?
B7 B2 B3 59.71(9) . . ?
B6 B2 B3 108.15(11) . . ?
C3 B3 C1 121.39(13) . . ?
C3 B3 B7 125.56(13) . . ?
C1 B3 B7 104.12(10) . . ?
C3 B3 B8 125.66(13) . . ?
C1 B3 B8 103.69(11) . . ?
B7 B3 B8 60.72(9) . . ?
C3 B3 B2 120.04(14) . . ?
C1 B3 B2 58.49(8) . . ?
B7 B3 B2 59.97(9) . . ?
B8 B3 B2 108.35(10) . . ?
C3 B3 B4 119.99(14) . . ?
C1 B3 B4 58.22(9) . . ?
B7 B3 B4 108.31(11) . . ?
B8 B3 B4 59.62(9) . . ?
B2 B3 B4 107.95(11) . . ?
C4 B4 C1 120.94(13) . . ?
C4 B4 B8 125.58(15) . . ?
C1 B4 B8 103.86(11) . . ?
C4 B4 B9 126.23(15) . . ?
C1 B4 B9 103.98(12) . . ?
B8 B4 B9 60.87(9) . . ?
C4 B4 B3 119.29(15) . . ?
C1 B4 B3 58.26(9) . . ?
B8 B4 B3 59.82(9) . . ?
B9 B4 B3 108.48(11) . . ?
C4 B4 B5 120.43(15) . . ?
C1 B4 B5 58.46(9) . . ?
B8 B4 B5 108.32(11) . . ?
B9 B4 B5 59.70(9) . . ?
B3 B4 B5 107.95(12) . . ?
C5 B5 C1 121.52(13) . . ?
C5 B5 B9 125.86(14) . . ?
C1 B5 B9 103.72(11) . . ?
C5 B5 B10 125.31(14) . . ?
C1 B5 B10 103.91(11) . . ?
B9 B5 B10 60.73(9) . . ?
C5 B5 B6 119.78(15) . . ?
C1 B5 B6 58.37(9) . . ?
B9 B5 B6 108.22(11) . . ?
B10 B5 B6 59.79(9) . . ?
C5 B5 B4 120.59(15) . . ?
C1 B5 B4 58.10(9) . . ?
B9 B5 B4 59.73(10) . . ?
B10 B5 B4 108.20(11) . . ?
B6 B5 B4 107.65(11) . . ?
C6 B6 C1 121.73(13) . . ?
C6 B6 B11 125.28(14) . . ?
C1 B6 B11 103.96(10) . . ?
C6 B6 B10 125.21(13) . . ?
C1 B6 B10 104.01(11) . . ?
B11 B6 B10 60.82(8) . . ?
C6 B6 B2 119.88(13) . . ?
C1 B6 B2 58.45(8) . . ?
B11 B6 B2 59.93(8) . . ?
B10 B6 B2 108.69(10) . . ?
C6 B6 B5 120.01(13) . . ?
C1 B6 B5 58.49(9) . . ?
B11 B6 B5 108.46(10) . . ?
B10 B6 B5 59.79(9) . . ?
B2 B6 B5 108.31(11) . . ?
C7 B7 B3 122.41(12) . . ?
C7 B7 B2 121.85(13) . . ?
B3 B7 B2 60.31(9) . . ?
C7 B7 B12 122.72(12) . . ?
B3 B7 B12 106.59(11) . . ?
B2 B7 B12 106.64(10) . . ?
C7 B7 B11 121.24(13) . . ?
B3 B7 B11 107.87(10) . . ?
B2 B7 B11 59.61(8) . . ?
B12 B7 B11 59.65(8) . . ?
C7 B7 B8 122.27(13) . . ?
B3 B7 B8 59.81(9) . . ?
B2 B7 B8 107.90(10) . . ?
B12 B7 B8 59.25(9) . . ?
B11 B7 B8 107.73(10) . . ?
C8 B8 B12 123.40(13) . . ?
C8 B8 B4 121.07(14) . . ?
B12 B8 B4 106.78(11) . . ?
C8 B8 B3 121.58(14) . . ?
B12 B8 B3 106.87(11) . . ?
B4 B8 B3 60.56(9) . . ?
C8 B8 B7 122.21(14) . . ?
B12 B8 B7 59.95(8) . . ?
B4 B8 B7 108.06(11) . . ?
B3 B8 B7 59.47(9) . . ?
C8 B8 B9 121.47(15) . . ?
B12 B8 B9 59.57(9) . . ?
B4 B8 B9 59.65(9) . . ?
B3 B8 B9 108.10(11) . . ?
B7 B8 B9 108.23(11) . . ?
C9 B9 B12 123.77(12) . . ?
C9 B9 B5 121.11(13) . . ?
B12 B9 B5 106.77(11) . . ?
C9 B9 B4 121.34(14) . . ?
B12 B9 B4 106.45(11) . . ?
B5 B9 B4 60.58(10) . . ?
C9 B9 B10 121.91(14) . . ?
B12 B9 B10 59.74(9) . . ?
B5 B9 B10 59.62(9) . . ?
B4 B9 B10 107.99(11) . . ?
C9 B9 B8 122.25(14) . . ?
B12 B9 B8 59.30(9) . . ?
B5 B9 B8 107.92(11) . . ?
B4 B9 B8 59.49(9) . . ?
B10 B9 B8 107.80(11) . . ?
C10 B10 B6 121.72(13) . . ?
C10 B10 B5 121.64(12) . . ?
B6 B10 B5 60.41(9) . . ?
C10 B10 B12 123.35(12) . . ?
B6 B10 B12 106.50(10) . . ?
B5 B10 B12 106.57(11) . . ?
C10 B10 B11 121.88(13) . . ?
B6 B10 B11 59.44(8) . . ?
B5 B10 B11 107.86(10) . . ?
B12 B10 B11 59.66(8) . . ?
C10 B10 B9 121.94(13) . . ?
B6 B10 B9 107.86(11) . . ?
B5 B10 B9 59.66(9) . . ?
B12 B10 B9 59.45(9) . . ?
B11 B10 B9 107.89(10) . . ?
C11 B11 B6 121.65(12) . . ?
C11 B11 B2 121.31(11) . . ?
B6 B11 B2 60.34(8) . . ?
C11 B11 B12 123.34(11) . . ?
B6 B11 B12 106.72(10) . . ?
B2 B11 B12 106.84(10) . . ?
C11 B11 B7 121.49(12) . . ?
B6 B11 B7 108.07(10) . . ?
B2 B11 B7 59.72(8) . . ?
B12 B11 B7 59.78(8) . . ?
C11 B11 B10 121.91(11) . . ?
B6 B11 B10 59.74(8) . . ?
B2 B11 B10 108.16(10) . . ?
B12 B11 B10 59.65(8) . . ?
B7 B11 B10 108.34(11) . . ?
B12 C12 Zr1 172.25(11) . . ?
C12 B12 B8 122.15(12) . . ?
C12 B12 B9 123.13(11) . . ?
B8 B12 B9 61.13(10) . . ?
C12 B12 B11 118.09(11) . . ?
B8 B12 B11 109.71(10) . . ?
B9 B12 B11 109.82(10) . . ?
C12 B12 B10 120.51(11) . . ?
B8 B12 B10 110.13(10) . . ?
B9 B12 B10 60.82(9) . . ?
B11 B12 B10 60.69(8) . . ?
C12 B12 B7 118.90(11) . . ?
B8 B12 B7 60.80(9) . . ?
B9 B12 B7 110.16(10) . . ?
B11 B12 B7 60.57(8) . . ?
B10 B12 B7 109.82(10) . . ?
C19 C14 C16 108.33(18) . . ?
C19 C14 Zr1 73.41(10) . . ?
C16 C14 Zr1 74.96(9) . . ?
C14 C16 C17 107.90(17) . . ?
C14 C16 Zr1 72.57(9) . . ?
C17 C16 Zr1 74.11(9) . . ?
C18 C17 C16 107.24(18) . . ?
C18 C17 Zr1 73.26(10) . . ?
C16 C17 Zr1 73.28(10) . . ?
C19 C18 C17 108.29(17) . . ?
C19 C18 Zr1 72.42(10) . . ?
C17 C18 Zr1 74.27(9) . . ?
C18 C19 C14 108.22(17) . . ?
C18 C19 Zr1 75.12(9) . . ?
C14 C19 Zr1 73.88(9) . . ?
C24 C20 C21 108.05(14) . . ?
C24 C20 Zr1 73.19(9) . . ?
C21 C20 Zr1 73.35(9) . . ?
C22 C21 C20 107.63(15) . . ?
C22 C21 Zr1 72.21(9) . . ?
C20 C21 Zr1 74.25(9) . . ?
C21 C22 C23 108.23(14) . . ?
C21 C22 Zr1 75.12(9) . . ?
C23 C22 Zr1 73.67(9) . . ?
C24 C23 C22 107.73(15) . . ?
C24 C23 Zr1 74.86(9) . . ?
C22 C23 Zr1 73.30(9) . . ?
C23 C24 C20 108.36(15) . . ?
C23 C24 Zr1 72.65(9) . . ?
C20 C24 Zr1 74.43(9) . . ?
F101 C101 C102 128.3(5) . . ?
F101 C101 C106 111.7(5) . . ?
C102 C101 C106 120.0 . . ?
C101 C102 C103 120.0 . . ?
C102 C103 C104 120.0 . . ?
C105 C104 C103 120.0 . . ?
C106 C105 C104 120.0 . . ?
C105 C106 C101 120.0 . . ?
F201 C201 C202 133.0 . . ?
F201 C201 C206 106.6 . . ?
C202 C201 C206 120.0 . . ?
C201 C202 C203 120.0 . . ?
C202 C203 C204 120.0 . . ?
C205 C204 C203 120.0 . . ?
C204 C205 C206 120.0 . . ?
C205 C206 C201 120.0 . . ?
C205 C206 F201 147.0 . . ?
C201 C206 F201 27.2 . . ?
C201 F201 C206 46.2 . . ?

loop_
_geom_bond_atom_site_label_1
_geom_bond_atom_site_label_2
_geom_bond_distance
_geom_bond_site_symmetry_2
_geom_bond_publ_flag
Zr1 C13 2.2612(15) . ?
Zr1 H12B 2.34(2) . ?
Zr1 H12A 2.38(2) . ?
Zr1 H12C 2.45(2) . ?
Zr1 C19 2.4668(15) . ?
Zr1 C14 2.4727(16) . ?
Zr1 C22 2.4831(16) . ?
Zr1 C23 2.4877(16) . ?
Zr1 C18 2.5008(16) . ?
Zr1 C16 2.5031(16) . ?
Zr1 C17 2.5137(17) . ?
Zr1 C24 2.5159(16) . ?
C1 B4 1.703(2) . ?
C1 B3 1.704(2) . ?
C1 B2 1.706(2) . ?
C1 B6 1.708(2) . ?
C1 B5 1.710(2) . ?
C2 B2 1.592(2) . ?
B2 B11 1.776(2) . ?
B2 B7 1.779(2) . ?
B2 B6 1.784(2) . ?
B2 B3 1.785(2) . ?
C3 B3 1.597(2) . ?
B3 B7 1.774(2) . ?
B3 B8 1.780(2) . ?
B3 B4 1.793(3) . ?
C4 B4 1.588(2) . ?
B4 B8 1.776(2) . ?
B4 B9 1.779(2) . ?
B4 B5 1.794(3) . ?
C5 B5 1.591(2) . ?
B5 B9 1.779(2) . ?
B5 B10 1.778(2) . ?
B5 B6 1.789(2) . ?
C6 B6 1.594(2) . ?
B6 B11 1.773(2) . ?
B6 B10 1.778(2) . ?
C7 B7 1.602(2) . ?
B7 B12 1.781(2) . ?
B7 B11 1.795(2) . ?
B7 B8 1.796(2) . ?
C8 B8 1.605(2) . ?
B8 B12 1.769(2) . ?
B8 B9 1.801(2) . ?
C9 B9 1.600(2) . ?
B9 B12 1.773(2) . ?
B9 B10 1.798(2) . ?
C10 B10 1.598(2) . ?
B10 B12 1.779(2) . ?
B10 B11 1.797(2) . ?
C11 B11 1.604(2) . ?
B11 B12 1.779(2) . ?
C12 B12 1.6235(19) . ?
C14 C19 1.391(3) . ?
C14 C16 1.391(3) . ?
C16 C17 1.409(3) . ?
C17 C18 1.402(3) . ?
C18 C19 1.389(3) . ?
C20 C24 1.408(2) . ?
C20 C21 1.410(2) . ?
C21 C22 1.408(2) . ?
C22 C23 1.413(2) . ?
C23 C24 1.400(2) . ?
F101 C101 1.013(5) . ?
C101 C102 1.3900 . ?
C101 C106 1.3900 . ?
C102 C103 1.3900 . ?
C103 C104 1.3900 . ?
C104 C105 1.3900 . ?
C105 C106 1.3900 . ?
C201 F201 0.8800 . ?
C201 C202 1.3900 . ?
C201 C206 1.3900 . ?
C202 C203 1.3900 . ?
C203 C204 1.3900 . ?
C204 C205 1.3900 . ?
C205 C206 1.3900 . ?
C206 F201 1.8456 . ?
